data_4334167
loop_
_publ_author_name
'Daniel Rosario-Amorin'
'Sabrina Ouizem'
'Diane A. Dickie'
'Yufeng Wen'
'Robert T. Paine'
'Jian Gao'
'John K. Grey'
'Ana de Bettencourt-Dias'
'Benjamin P. Hay'
'Laetitia H. Delmau'

_publ_section_title
;
 Synthesis, Lanthanide Coordination Chemistry, and Liquid-Liquid
 Extraction Performance of CMPO-Decorated Pyridine and Pyridine N-Oxide
 Platforms
;
_journal_name_full 'Inorganic Chemistry'
_journal_page_first 3063
_journal_page_last 3083
_journal_paper_doi 10.1021/ic3025342
_journal_volume 52
_journal_year 2013
_chemical_formula_sum 'C24 H27 N2 O3 P'
_chemical_formula_weight 422.45
_chemical_name_systematic
; 
 ? 
;
_space_group_IT_number 2
_symmetry_cell_setting triclinic
_symmetry_space_group_name_Hall '-P 1'
_symmetry_space_group_name_H-M 'P -1'
_atom_sites_solution_hydrogens geom
_atom_sites_solution_primary direct
_atom_sites_solution_secondary difmap
_audit_creation_method SHELXL-97
_cell_angle_alpha 106.043(3)
_cell_angle_beta 99.900(4)
_cell_angle_gamma 109.529(4)
_cell_formula_units_Z 4
_cell_length_a 10.6641(5)
_cell_length_b 14.2715(6)
_cell_length_c 16.8816(9)
_cell_measurement_reflns_used 2368
_cell_measurement_temperature 173(2)
_cell_measurement_theta_max 21.96
_cell_measurement_theta_min 2.43
_cell_volume 2225.9(2)
_computing_cell_refinement 'Bruker SAINT'
_computing_data_collection 'Bruker APEX2'
_computing_data_reduction 'Bruker SAINT'
_computing_molecular_graphics 'Bruker SHELXTL'
_computing_publication_material 'Bruker SHELXTL'
_computing_structure_refinement 'SHELXL-97 (Sheldrick, 2008)'
_computing_structure_solution 'SHELXS-97 (Sheldrick, 2008)'
_diffrn_ambient_temperature 173(2)
_diffrn_measured_fraction_theta_full 0.996
_diffrn_measured_fraction_theta_max 0.996
_diffrn_measurement_device_type 'Bruker APEX-II CCD'
_diffrn_measurement_method '\f and \w scans'
_diffrn_radiation_monochromator graphite
_diffrn_radiation_source 'fine-focus sealed tube'
_diffrn_radiation_type MoK\a
_diffrn_radiation_wavelength 0.71073
_diffrn_reflns_av_R_equivalents 0.0656
_diffrn_reflns_av_sigmaI/netI 0.0914
_diffrn_reflns_limit_h_max 13
_diffrn_reflns_limit_h_min -13
_diffrn_reflns_limit_k_max 18
_diffrn_reflns_limit_k_min -18
_diffrn_reflns_limit_l_max 21
_diffrn_reflns_limit_l_min -21
_diffrn_reflns_number 25550
_diffrn_reflns_theta_full 27.10
_diffrn_reflns_theta_max 27.10
_diffrn_reflns_theta_min 2.80
_exptl_absorpt_coefficient_mu 0.151
_exptl_absorpt_correction_T_max 0.9462
_exptl_absorpt_correction_T_min 0.9184
_exptl_absorpt_correction_type multi-scan
_exptl_absorpt_process_details 'Bruker, SADABS'
_exptl_crystal_colour colourless
_exptl_crystal_density_diffrn 1.261
_exptl_crystal_description prism
_exptl_crystal_F_000 896
_exptl_crystal_size_max 0.57
_exptl_crystal_size_mid 0.53
_exptl_crystal_size_min 0.37
_refine_diff_density_max 0.281
_refine_diff_density_min -0.394
_refine_diff_density_rms 0.059
_refine_ls_extinction_method none
_refine_ls_goodness_of_fit_ref 1.038
_refine_ls_hydrogen_treatment constr
_refine_ls_matrix_type full
_refine_ls_number_parameters 545
_refine_ls_number_reflns 9792
_refine_ls_number_restraints 0
_refine_ls_restrained_S_all 1.038
_refine_ls_R_factor_all 0.1053
_refine_ls_R_factor_gt 0.0538
_refine_ls_shift/su_max 0.000
_refine_ls_shift/su_mean 0.000
_refine_ls_structure_factor_coef Fsqd
_refine_ls_weighting_details 'calc w=1/[\s^2^(Fo^2^)+(0.0474P)^2^+0.0000P] where P=(Fo^2^+2Fc^2^)/3'
_refine_ls_weighting_scheme calc
_refine_ls_wR_factor_gt 0.1119
_refine_ls_wR_factor_ref 0.1335
_reflns_number_gt 5730
_reflns_number_total 9792
_reflns_threshold_expression >2sigma(I)
_cod_data_source_file ic3025342_si_001_02.cif
_cod_data_source_block rpyw131_0m_Ligand_8R
_cod_original_cell_volume 2225.86(18)
_cod_database_code 4334167

loop_
_symmetry_equiv_pos_as_xyz
'x, y, z'
'-x, -y, -z'

loop_
_atom_site_label
_atom_site_type_symbol
_atom_site_fract_x
_atom_site_fract_y
_atom_site_fract_z
_atom_site_U_iso_or_equiv
_atom_site_adp_type
_atom_site_occupancy
_atom_site_symmetry_multiplicity
_atom_site_calc_flag
_atom_site_refinement_flags
P1 P 0.61590(6) 0.76540(5) 0.95254(4) 0.02391(16) Uani 1 1 d .
P2 P 1.17681(6) 0.79901(5) 0.49278(4) 0.02920(17) Uani 1 1 d .
O1 O 1.07076(17) 0.84373(16) 1.04005(12) 0.0472(5) Uani 1 1 d .
O2 O 0.62959(17) 0.57021(13) 0.80597(11) 0.0349(4) Uani 1 1 d .
O3 O 0.49849(15) 0.68867(12) 0.96902(11) 0.0304(4) Uani 1 1 d .
O4 O 0.89868(18) 0.80323(13) 0.65733(12) 0.0398(5) Uani 1 1 d .
O5 O 0.91361(17) 0.56542(13) 0.39819(11) 0.0375(4) Uani 1 1 d .
O6 O 1.25710(17) 0.73175(13) 0.48260(12) 0.0397(5) Uani 1 1 d .
N1 N 1.0748(2) 0.77595(18) 0.97098(15) 0.0358(5) Uani 1 1 d .
N2 N 0.67076(19) 0.52321(15) 0.92173(13) 0.0279(5) Uani 1 1 d .
N3 N 0.8319(2) 0.69910(16) 0.63159(13) 0.0291(5) Uani 1 1 d .
N4 N 0.79678(19) 0.67013(16) 0.38945(13) 0.0314(5) Uani 1 1 d .
C1 C 1.1842(3) 0.7468(2) 0.9738(2) 0.0456(8) Uani 1 1 d .
H1A H 1.2583 0.7776 1.0257 0.055 Uiso 1 1 calc R
C2 C 1.1897(3) 0.6744(2) 0.9038(2) 0.0477(8) Uani 1 1 d .
H2A H 1.2671 0.6552 0.9073 0.057 Uiso 1 1 calc R
C3 C 1.0827(3) 0.6286(2) 0.8272(2) 0.0433(7) Uani 1 1 d .
H3A H 1.0846 0.5778 0.7779 0.052 Uiso 1 1 calc R
C4 C 0.9730(3) 0.6601(2) 0.82574(18) 0.0346(6) Uani 1 1 d .
H4A H 0.8981 0.6295 0.7742 0.042 Uiso 1 1 calc R
C5 C 0.9687(2) 0.7340(2) 0.89622(17) 0.0291(6) Uani 1 1 d .
C6 C 0.8528(2) 0.77102(19) 0.89729(16) 0.0264(5) Uani 1 1 d .
H6B H 0.8021 0.7568 0.8374 0.032 Uiso 1 1 calc R
H6A H 0.8923 0.8489 0.9290 0.032 Uiso 1 1 calc R
C7 C 0.7504(2) 0.71459(18) 0.94015(15) 0.0230(5) Uani 1 1 d .
H7A H 0.8037 0.7226 0.9982 0.028 Uiso 1 1 calc R
C8 C 0.6778(2) 0.59614(19) 0.88435(16) 0.0264(6) Uani 1 1 d .
C9 C 0.7181(3) 0.5474(2) 1.01448(16) 0.0356(6) Uani 1 1 d .
H9A H 0.6575 0.4889 1.0289 0.043 Uiso 1 1 calc R
H9B H 0.7090 0.6135 1.0456 0.043 Uiso 1 1 calc R
C10 C 0.8685(3) 0.5616(2) 1.04486(19) 0.0494(8) Uani 1 1 d .
H10A H 0.8937 0.5734 1.1065 0.074 Uiso 1 1 calc R
H10B H 0.9297 0.6231 1.0349 0.074 Uiso 1 1 calc R
H10C H 0.8789 0.4974 1.0127 0.074 Uiso 1 1 calc R
C11 C 0.6189(3) 0.41133(19) 0.86434(18) 0.0369(6) Uani 1 1 d .
H11A H 0.5317 0.3934 0.8203 0.044 Uiso 1 1 calc R
H11B H 0.5970 0.3647 0.8984 0.044 Uiso 1 1 calc R
C12 C 0.7237(3) 0.3896(2) 0.8196(2) 0.0707(11) Uani 1 1 d .
H12A H 0.6827 0.3156 0.7793 0.106 Uiso 1 1 calc R
H12B H 0.8072 0.4012 0.8627 0.106 Uiso 1 1 calc R
H12C H 0.7490 0.4378 0.7880 0.106 Uiso 1 1 calc R
C13 C 0.5627(2) 0.78934(19) 0.85506(15) 0.0264(6) Uani 1 1 d .
C14 C 0.4462(2) 0.7092(2) 0.78953(16) 0.0339(6) Uani 1 1 d .
H14A H 0.3955 0.6463 0.7985 0.041 Uiso 1 1 calc R
C15 C 0.4039(3) 0.7204(3) 0.71197(18) 0.0456(8) Uani 1 1 d .
H15A H 0.3239 0.6657 0.6682 0.055 Uiso 1 1 calc R
C16 C 0.4775(3) 0.8105(3) 0.6982(2) 0.0524(9) Uani 1 1 d .
H16A H 0.4494 0.8174 0.6443 0.063 Uiso 1 1 calc R
C17 C 0.5920(3) 0.8912(3) 0.76205(19) 0.0459(8) Uani 1 1 d .
H17A H 0.6416 0.9539 0.7523 0.055 Uiso 1 1 calc R
C18 C 0.6353(3) 0.8811(2) 0.84060(18) 0.0367(7) Uani 1 1 d .
H18A H 0.7143 0.9369 0.8844 0.044 Uiso 1 1 calc R
C19 C 0.6981(2) 0.89431(18) 1.03685(15) 0.0249(5) Uani 1 1 d .
C20 C 0.6141(3) 0.9490(2) 1.05641(17) 0.0345(6) Uani 1 1 d .
H20A H 0.5185 0.9178 1.0244 0.041 Uiso 1 1 calc R
C21 C 0.6674(3) 1.0475(2) 1.12132(18) 0.0400(7) Uani 1 1 d .
H21A H 0.6092 1.0842 1.1334 0.048 Uiso 1 1 calc R
C22 C 0.8063(3) 1.0926(2) 1.16885(17) 0.0379(7) Uani 1 1 d .
H22A H 0.8432 1.1602 1.2139 0.045 Uiso 1 1 calc R
C23 C 0.8908(3) 1.0399(2) 1.15115(16) 0.0347(6) Uani 1 1 d .
H23A H 0.9859 1.0713 1.1841 0.042 Uiso 1 1 calc R
C24 C 0.8380(2) 0.94106(19) 1.08527(16) 0.0294(6) Uani 1 1 d .
H24A H 0.8970 0.9052 1.0731 0.035 Uiso 1 1 calc R
C25 C 0.7041(3) 0.6574(2) 0.64199(17) 0.0357(6) Uani 1 1 d .
H25A H 0.6628 0.7035 0.6664 0.043 Uiso 1 1 calc R
C26 C 0.6343(3) 0.5499(2) 0.61769(19) 0.0463(7) Uani 1 1 d .
H26A H 0.5443 0.5216 0.6246 0.056 Uiso 1 1 calc R
C27 C 0.6935(3) 0.4820(2) 0.58318(19) 0.0455(7) Uani 1 1 d .
H27A H 0.6463 0.4071 0.5671 0.055 Uiso 1 1 calc R
C28 C 0.8229(3) 0.5257(2) 0.57258(17) 0.0370(6) Uani 1 1 d .
H28A H 0.8653 0.4800 0.5492 0.044 Uiso 1 1 calc R
C29 C 0.8922(2) 0.63368(19) 0.59491(15) 0.0269(6) Uani 1 1 d .
C30 C 1.0281(2) 0.68558(19) 0.57954(16) 0.0275(6) Uani 1 1 d .
H30A H 1.0665 0.6319 0.5600 0.033 Uiso 1 1 calc R
H30B H 1.0951 0.7413 0.6341 0.033 Uiso 1 1 calc R
C31 C 1.0095(2) 0.73630(18) 0.51060(15) 0.0266(6) Uani 1 1 d .
H31A H 0.9738 0.7921 0.5319 0.032 Uiso 1 1 calc R
C32 C 0.9036(2) 0.6510(2) 0.42725(16) 0.0286(6) Uani 1 1 d .
C33 C 0.6920(3) 0.5847(2) 0.31192(17) 0.0394(7) Uani 1 1 d .
H33A H 0.6027 0.5929 0.3064 0.047 Uiso 1 1 calc R
H33B H 0.6772 0.5151 0.3180 0.047 Uiso 1 1 calc R
C34 C 0.7351(3) 0.5855(2) 0.23093(18) 0.0488(8) Uani 1 1 d .
H34A H 0.6623 0.5277 0.1808 0.073 Uiso 1 1 calc R
H34B H 0.8223 0.5755 0.2355 0.073 Uiso 1 1 calc R
H34C H 0.7486 0.6539 0.2242 0.073 Uiso 1 1 calc R
C35 C 0.7790(3) 0.7708(2) 0.41266(18) 0.0389(7) Uani 1 1 d .
H35A H 0.7520 0.7850 0.3595 0.047 Uiso 1 1 calc R
H35B H 0.8693 0.8293 0.4495 0.047 Uiso 1 1 calc R
C36 C 0.6706(3) 0.7708(2) 0.4599(2) 0.0541(8) Uani 1 1 d .
H36A H 0.6556 0.8365 0.4677 0.081 Uiso 1 1 calc R
H36B H 0.7029 0.7668 0.5164 0.081 Uiso 1 1 calc R
H36C H 0.5831 0.7092 0.4262 0.081 Uiso 1 1 calc R
C37 C 1.1392(2) 0.83570(19) 0.39999(16) 0.0285(6) Uani 1 1 d .
C38 C 1.1255(2) 0.7666(2) 0.31985(18) 0.0365(6) Uani 1 1 d .
H38A H 1.1315 0.7003 0.3142 0.044 Uiso 1 1 calc R
C39 C 1.1030(3) 0.7947(2) 0.24745(18) 0.0414(7) Uani 1 1 d .
H39A H 1.0948 0.7476 0.1927 0.050 Uiso 1 1 calc R
C40 C 1.0925(3) 0.8898(2) 0.25474(19) 0.0438(7) Uani 1 1 d .
H40A H 1.0757 0.9076 0.2049 0.053 Uiso 1 1 calc R
C41 C 1.1062(3) 0.9595(2) 0.33381(19) 0.0449(7) Uani 1 1 d .
H41A H 1.1005 1.0258 0.3389 0.054 Uiso 1 1 calc R
C42 C 1.1284(3) 0.9317(2) 0.40587(18) 0.0396(7) Uani 1 1 d .
H42A H 1.1365 0.9793 0.4604 0.048 Uiso 1 1 calc R
C43 C 1.2692(2) 0.92359(19) 0.58244(17) 0.0317(6) Uani 1 1 d .
C44 C 1.2141(3) 0.9663(2) 0.64423(18) 0.0404(7) Uani 1 1 d .
H44A H 1.1191 0.9302 0.6400 0.049 Uiso 1 1 calc R
C45 C 1.2959(3) 1.0617(2) 0.71269(19) 0.0525(8) Uani 1 1 d .
H45A H 1.2563 1.0910 0.7542 0.063 Uiso 1 1 calc R
C46 C 1.4333(4) 1.1130(2) 0.7200(2) 0.0606(10) Uani 1 1 d .
H46A H 1.4895 1.1771 0.7676 0.073 Uiso 1 1 calc R
C47 C 1.4907(3) 1.0726(2) 0.6592(2) 0.0596(9) Uani 1 1 d .
H47A H 1.5858 1.1096 0.6642 0.072 Uiso 1 1 calc R
C48 C 1.4101(3) 0.9777(2) 0.59043(19) 0.0451(7) Uani 1 1 d .
H48A H 1.4503 0.9495 0.5488 0.054 Uiso 1 1 calc R

loop_
_atom_site_aniso_label
_atom_site_aniso_U_11
_atom_site_aniso_U_22
_atom_site_aniso_U_33
_atom_site_aniso_U_23
_atom_site_aniso_U_13
_atom_site_aniso_U_12
P1 0.0198(3) 0.0245(3) 0.0266(4) 0.0088(3) 0.0064(3) 0.0085(3)
P2 0.0258(3) 0.0266(4) 0.0346(4) 0.0127(3) 0.0078(3) 0.0090(3)
O1 0.0306(10) 0.0652(14) 0.0355(12) 0.0118(11) 0.0038(9) 0.0152(10)
O2 0.0354(10) 0.0338(10) 0.0257(11) 0.0067(8) 0.0023(8) 0.0086(8)
O3 0.0229(9) 0.0289(10) 0.0376(11) 0.0136(8) 0.0102(8) 0.0062(7)
O4 0.0437(11) 0.0238(10) 0.0424(12) 0.0031(9) 0.0097(9) 0.0109(9)
O5 0.0420(11) 0.0282(10) 0.0374(11) 0.0071(9) 0.0103(9) 0.0128(9)
O6 0.0345(10) 0.0354(11) 0.0564(13) 0.0213(10) 0.0147(9) 0.0181(9)
N1 0.0246(11) 0.0470(14) 0.0401(15) 0.0224(12) 0.0112(10) 0.0132(11)
N2 0.0307(11) 0.0215(11) 0.0293(12) 0.0073(10) 0.0079(9) 0.0098(9)
N3 0.0344(12) 0.0259(12) 0.0265(12) 0.0081(10) 0.0076(9) 0.0132(10)
N4 0.0246(11) 0.0282(12) 0.0322(13) 0.0088(10) 0.0007(9) 0.0049(9)
C1 0.0219(14) 0.067(2) 0.064(2) 0.0433(19) 0.0142(14) 0.0204(14)
C2 0.0328(16) 0.058(2) 0.080(2) 0.0431(19) 0.0327(17) 0.0293(15)
C3 0.0399(16) 0.0419(17) 0.067(2) 0.0277(16) 0.0306(16) 0.0254(14)
C4 0.0311(14) 0.0383(16) 0.0445(18) 0.0208(14) 0.0179(13) 0.0177(12)
C5 0.0204(12) 0.0359(15) 0.0354(16) 0.0205(13) 0.0094(11) 0.0098(11)
C6 0.0238(12) 0.0294(14) 0.0301(14) 0.0128(12) 0.0100(11) 0.0129(11)
C7 0.0194(11) 0.0249(13) 0.0235(13) 0.0086(11) 0.0064(10) 0.0078(10)
C8 0.0184(12) 0.0257(14) 0.0324(16) 0.0077(12) 0.0066(11) 0.0083(10)
C9 0.0398(15) 0.0310(15) 0.0340(16) 0.0175(13) 0.0083(12) 0.0083(12)
C10 0.0409(17) 0.056(2) 0.0478(19) 0.0289(17) 0.0043(14) 0.0115(15)
C11 0.0402(15) 0.0224(14) 0.0412(17) 0.0072(13) 0.0092(13) 0.0092(12)
C12 0.056(2) 0.0351(18) 0.101(3) -0.0081(19) 0.037(2) 0.0144(16)
C13 0.0215(12) 0.0325(14) 0.0298(15) 0.0117(12) 0.0071(11) 0.0161(11)
C14 0.0310(14) 0.0368(16) 0.0339(16) 0.0083(13) 0.0061(12) 0.0190(12)
C15 0.0420(17) 0.063(2) 0.0350(18) 0.0134(16) 0.0033(13) 0.0328(16)
C16 0.061(2) 0.083(3) 0.0410(19) 0.0331(19) 0.0159(16) 0.052(2)
C17 0.0494(18) 0.062(2) 0.052(2) 0.0392(18) 0.0243(16) 0.0331(17)
C18 0.0318(14) 0.0429(17) 0.0439(18) 0.0220(14) 0.0119(13) 0.0196(13)
C19 0.0269(13) 0.0241(13) 0.0262(14) 0.0107(11) 0.0086(11) 0.0115(11)
C20 0.0348(14) 0.0369(16) 0.0327(16) 0.0087(13) 0.0081(12) 0.0195(13)
C21 0.0535(18) 0.0360(16) 0.0393(17) 0.0139(14) 0.0169(14) 0.0265(14)
C22 0.0554(18) 0.0211(14) 0.0310(16) 0.0049(12) 0.0114(14) 0.0122(13)
C23 0.0335(14) 0.0315(15) 0.0320(16) 0.0130(13) 0.0082(12) 0.0041(12)
C24 0.0306(14) 0.0271(14) 0.0305(15) 0.0114(12) 0.0084(11) 0.0108(11)
C25 0.0386(15) 0.0399(17) 0.0367(17) 0.0148(14) 0.0187(13) 0.0209(13)
C26 0.0400(16) 0.0490(19) 0.057(2) 0.0247(16) 0.0267(15) 0.0151(15)
C27 0.0462(17) 0.0297(16) 0.059(2) 0.0165(15) 0.0259(15) 0.0074(14)
C28 0.0449(16) 0.0283(15) 0.0440(18) 0.0144(13) 0.0232(13) 0.0157(13)
C29 0.0319(13) 0.0276(14) 0.0230(14) 0.0095(11) 0.0074(11) 0.0141(11)
C30 0.0274(13) 0.0276(14) 0.0289(14) 0.0117(12) 0.0085(11) 0.0113(11)
C31 0.0258(12) 0.0225(13) 0.0310(15) 0.0107(11) 0.0073(11) 0.0089(11)
C32 0.0280(13) 0.0287(14) 0.0274(15) 0.0121(12) 0.0094(11) 0.0069(11)
C33 0.0264(14) 0.0432(17) 0.0322(16) 0.0094(14) 0.0001(12) 0.0019(12)
C34 0.0419(17) 0.060(2) 0.0368(18) 0.0182(16) 0.0093(14) 0.0114(15)
C35 0.0305(14) 0.0323(16) 0.0474(18) 0.0180(14) -0.0010(13) 0.0080(12)
C36 0.0569(19) 0.0470(19) 0.064(2) 0.0190(17) 0.0169(17) 0.0282(16)
C37 0.0226(12) 0.0286(14) 0.0327(15) 0.0108(12) 0.0098(11) 0.0079(11)
C38 0.0314(14) 0.0290(15) 0.0407(17) 0.0078(13) 0.0102(12) 0.0062(12)
C39 0.0342(15) 0.0484(19) 0.0291(16) 0.0068(14) 0.0085(12) 0.0078(14)
C40 0.0360(16) 0.055(2) 0.0381(18) 0.0236(16) 0.0055(13) 0.0131(14)
C41 0.0570(19) 0.0441(18) 0.0435(19) 0.0218(16) 0.0142(15) 0.0275(15)
C42 0.0487(17) 0.0356(16) 0.0351(17) 0.0122(13) 0.0106(13) 0.0188(14)
C43 0.0256(13) 0.0289(14) 0.0385(16) 0.0191(13) 0.0036(12) 0.0056(11)
C44 0.0410(16) 0.0303(15) 0.0384(17) 0.0109(14) 0.0087(13) 0.0033(13)
C45 0.068(2) 0.0288(16) 0.0399(19) 0.0078(14) 0.0127(16) 0.0003(16)
C46 0.065(2) 0.0378(19) 0.041(2) 0.0113(16) -0.0074(17) -0.0103(17)
C47 0.0362(17) 0.044(2) 0.068(3) 0.0183(19) -0.0031(17) -0.0099(15)
C48 0.0328(15) 0.0426(18) 0.051(2) 0.0202(16) 0.0053(14) 0.0058(14)

loop_
_atom_type_symbol
_atom_type_description
_atom_type_scat_dispersion_real
_atom_type_scat_dispersion_imag
_atom_type_scat_source
C C 0.0033 0.0016 'International Tables Vol C Tables 4.2.6.8 and 6.1.1.4'
H H 0.0000 0.0000 'International Tables Vol C Tables 4.2.6.8 and 6.1.1.4'
N N 0.0061 0.0033 'International Tables Vol C Tables 4.2.6.8 and 6.1.1.4'
O O 0.0106 0.0060 'International Tables Vol C Tables 4.2.6.8 and 6.1.1.4'
P P 0.1023 0.0942 'International Tables Vol C Tables 4.2.6.8 and 6.1.1.4'

loop_
_geom_angle_atom_site_label_1
_geom_angle_atom_site_label_2
_geom_angle_atom_site_label_3
_geom_angle
O3 P1 C19 113.63(10)
O3 P1 C13 112.70(10)
C19 P1 C13 105.61(11)
O3 P1 C7 110.65(10)
C19 P1 C7 107.22(10)
C13 P1 C7 106.58(11)
O6 P2 C43 112.53(11)
O6 P2 C37 112.56(11)
C43 P2 C37 105.10(11)
O6 P2 C31 113.89(10)
C43 P2 C31 105.84(12)
C37 P2 C31 106.24(10)
O1 N1 C1 120.0(2)
O1 N1 C5 120.0(2)
C1 N1 C5 120.0(2)
C8 N2 C9 125.0(2)
C8 N2 C11 117.2(2)
C9 N2 C11 117.65(19)
O4 N3 C25 119.5(2)
O4 N3 C29 119.9(2)
C25 N3 C29 120.6(2)
C32 N4 C35 127.3(2)
C32 N4 C33 117.5(2)
C35 N4 C33 115.03(19)
N1 C1 C2 121.5(3)
N1 C1 H1A 119.3
C2 C1 H1A 119.3
C1 C2 C3 120.2(2)
C1 C2 H2A 119.9
C3 C2 H2A 119.9
C4 C3 C2 117.3(3)
C4 C3 H3A 121.3
C2 C3 H3A 121.3
C5 C4 C3 122.3(3)
C5 C4 H4A 118.9
C3 C4 H4A 118.9
N1 C5 C4 118.8(2)
N1 C5 C6 117.1(2)
C4 C5 C6 124.1(2)
C5 C6 C7 111.70(18)
C5 C6 H6B 109.3
C7 C6 H6B 109.3
C5 C6 H6A 109.3
C7 C6 H6A 109.3
H6B C6 H6A 107.9
C8 C7 C6 108.51(19)
C8 C7 P1 107.79(14)
C6 C7 P1 113.71(15)
C8 C7 H7A 108.9
C6 C7 H7A 108.9
P1 C7 H7A 108.9
O2 C8 N2 121.9(2)
O2 C8 C7 118.8(2)
N2 C8 C7 119.3(2)
N2 C9 C10 112.4(2)
N2 C9 H9A 109.1
C10 C9 H9A 109.1
N2 C9 H9B 109.1
C10 C9 H9B 109.1
H9A C9 H9B 107.9
C9 C10 H10A 109.5
C9 C10 H10B 109.5
H10A C10 H10B 109.5
C9 C10 H10C 109.5
H10A C10 H10C 109.5
H10B C10 H10C 109.5
N2 C11 C12 112.2(2)
N2 C11 H11A 109.2
C12 C11 H11A 109.2
N2 C11 H11B 109.2
C12 C11 H11B 109.2
H11A C11 H11B 107.9
C11 C12 H12A 109.5
C11 C12 H12B 109.5
H12A C12 H12B 109.5
C11 C12 H12C 109.5
H12A C12 H12C 109.5
H12B C12 H12C 109.5
C18 C13 C14 118.6(2)
C18 C13 P1 123.39(19)
C14 C13 P1 117.98(19)
C15 C14 C13 120.9(3)
C15 C14 H14A 119.5
C13 C14 H14A 119.5
C16 C15 C14 119.9(3)
C16 C15 H15A 120.1
C14 C15 H15A 120.1
C15 C16 C17 120.4(3)
C15 C16 H16A 119.8
C17 C16 H16A 119.8
C16 C17 C18 120.2(3)
C16 C17 H17A 119.9
C18 C17 H17A 119.9
C17 C18 C13 120.0(3)
C17 C18 H18A 120.0
C13 C18 H18A 120.0
C20 C19 C24 118.5(2)
C20 C19 P1 116.97(17)
C24 C19 P1 124.46(18)
C21 C20 C19 121.1(2)
C21 C20 H20A 119.4
C19 C20 H20A 119.4
C20 C21 C22 119.6(2)
C20 C21 H21A 120.2
C22 C21 H21A 120.2
C23 C22 C21 120.3(2)
C23 C22 H22A 119.8
C21 C22 H22A 119.8
C22 C23 C24 120.3(2)
C22 C23 H23A 119.8
C24 C23 H23A 119.8
C23 C24 C19 120.1(2)
C23 C24 H24A 119.9
C19 C24 H24A 119.9
N3 C25 C26 120.6(2)
N3 C25 H25A 119.7
C26 C25 H25A 119.7
C25 C26 C27 120.4(3)
C25 C26 H26A 119.8
C27 C26 H26A 119.8
C28 C27 C26 118.2(3)
C28 C27 H27A 120.9
C26 C27 H27A 120.9
C29 C28 C27 121.6(2)
C29 C28 H28A 119.2
C27 C28 H28A 119.2
C28 C29 N3 118.5(2)
C28 C29 C30 124.3(2)
N3 C29 C30 117.1(2)
C29 C30 C31 110.75(18)
C29 C30 H30A 109.5
C31 C30 H30A 109.5
C29 C30 H30B 109.5
C31 C30 H30B 109.5
H30A C30 H30B 108.1
C32 C31 C30 109.49(19)
C32 C31 P2 110.97(17)
C30 C31 P2 109.97(15)
C32 C31 H31A 108.8
C30 C31 H31A 108.8
P2 C31 H31A 108.8
O5 C32 N4 121.8(2)
O5 C32 C31 119.7(2)
N4 C32 C31 118.4(2)
N4 C33 C34 112.1(2)
N4 C33 H33A 109.2
C34 C33 H33A 109.2
N4 C33 H33B 109.2
C34 C33 H33B 109.2
H33A C33 H33B 107.9
C33 C34 H34A 109.5
C33 C34 H34B 109.5
H34A C34 H34B 109.5
C33 C34 H34C 109.5
H34A C34 H34C 109.5
H34B C34 H34C 109.5
N4 C35 C36 113.2(2)
N4 C35 H35A 108.9
C36 C35 H35A 108.9
N4 C35 H35B 108.9
C36 C35 H35B 108.9
H35A C35 H35B 107.7
C35 C36 H36A 109.5
C35 C36 H36B 109.5
H36A C36 H36B 109.5
C35 C36 H36C 109.5
H36A C36 H36C 109.5
H36B C36 H36C 109.5
C38 C37 C42 118.6(2)
C38 C37 P2 118.40(19)
C42 C37 P2 122.9(2)
C37 C38 C39 119.9(2)
C37 C38 H38A 120.0
C39 C38 H38A 120.0
C40 C39 C38 120.5(3)
C40 C39 H39A 119.8
C38 C39 H39A 119.8
C39 C40 C41 120.5(3)
C39 C40 H40A 119.8
C41 C40 H40A 119.8
C40 C41 C42 119.2(3)
C40 C41 H41A 120.4
C42 C41 H41A 120.4
C41 C42 C37 121.3(3)
C41 C42 H42A 119.3
C37 C42 H42A 119.3
C44 C43 C48 118.6(3)
C44 C43 P2 125.4(2)
C48 C43 P2 116.0(2)
C43 C44 C45 120.8(3)
C43 C44 H44A 119.6
C45 C44 H44A 119.6
C46 C45 C44 119.9(3)
C46 C45 H45A 120.1
C44 C45 H45A 120.1
C45 C46 C47 120.5(3)
C45 C46 H46A 119.7
C47 C46 H46A 119.7
C46 C47 C48 120.2(3)
C46 C47 H47A 119.9
C48 C47 H47A 119.9
C47 C48 C43 120.0(3)
C47 C48 H48A 120.0
C43 C48 H48A 120.0

loop_
_geom_bond_atom_site_label_1
_geom_bond_atom_site_label_2
_geom_bond_distance
P1 O3 1.4886(16)
P1 C19 1.796(2)
P1 C13 1.807(2)
P1 C7 1.828(2)
P2 O6 1.4810(17)
P2 C43 1.803(3)
P2 C37 1.807(2)
P2 C31 1.828(2)
O1 N1 1.311(3)
O2 C8 1.233(3)
O4 N3 1.317(2)
O5 C32 1.231(3)
N1 C1 1.361(3)
N1 C5 1.367(3)
N2 C8 1.347(3)
N2 C9 1.462(3)
N2 C11 1.471(3)
N3 C25 1.357(3)
N3 C29 1.373(3)
N4 C32 1.355(3)
N4 C35 1.466(3)
N4 C33 1.467(3)
C1 C2 1.363(4)
C1 H1A 0.9500
C2 C3 1.388(4)
C2 H2A 0.9500
C3 C4 1.385(3)
C3 H3A 0.9500
C4 C5 1.374(4)
C4 H4A 0.9500
C5 C6 1.498(3)
C6 C7 1.540(3)
C6 H6B 0.9900
C6 H6A 0.9900
C7 C8 1.529(3)
C7 H7A 1.0000
C9 C10 1.524(3)
C9 H9A 0.9900
C9 H9B 0.9900
C10 H10A 0.9800
C10 H10B 0.9800
C10 H10C 0.9800
C11 C12 1.520(4)
C11 H11A 0.9900
C11 H11B 0.9900
C12 H12A 0.9800
C12 H12B 0.9800
C12 H12C 0.9800
C13 C18 1.392(3)
C13 C14 1.397(3)
C14 C15 1.380(3)
C14 H14A 0.9500
C15 C16 1.370(4)
C15 H15A 0.9500
C16 C17 1.379(4)
C16 H16A 0.9500
C17 C18 1.390(3)
C17 H17A 0.9500
C18 H18A 0.9500
C19 C20 1.396(3)
C19 C24 1.397(3)
C20 C21 1.378(3)
C20 H20A 0.9500
C21 C22 1.386(4)
C21 H21A 0.9500
C22 C23 1.375(3)
C22 H22A 0.9500
C23 C24 1.389(3)
C23 H23A 0.9500
C24 H24A 0.9500
C25 C26 1.363(4)
C25 H25A 0.9500
C26 C27 1.378(4)
C26 H26A 0.9500
C27 C28 1.377(3)
C27 H27A 0.9500
C28 C29 1.373(3)
C28 H28A 0.9500
C29 C30 1.495(3)
C30 C31 1.549(3)
C30 H30A 0.9900
C30 H30B 0.9900
C31 C32 1.525(3)
C31 H31A 1.0000
C33 C34 1.517(4)
C33 H33A 0.9900
C33 H33B 0.9900
C34 H34A 0.9800
C34 H34B 0.9800
C34 H34C 0.9800
C35 C36 1.514(4)
C35 H35A 0.9900
C35 H35B 0.9900
C36 H36A 0.9800
C36 H36B 0.9800
C36 H36C 0.9800
C37 C38 1.386(3)
C37 C42 1.391(3)
C38 C39 1.395(4)
C38 H38A 0.9500
C39 C40 1.372(4)
C39 H39A 0.9500
C40 C41 1.377(4)
C40 H40A 0.9500
C41 C42 1.387(4)
C41 H41A 0.9500
C42 H42A 0.9500
C43 C44 1.381(4)
C43 C48 1.403(3)
C44 C45 1.393(4)
C44 H44A 0.9500
C45 C46 1.367(4)
C45 H45A 0.9500
C46 C47 1.373(5)
C46 H46A 0.9500
C47 C48 1.390(4)
C47 H47A 0.9500
C48 H48A 0.9500

loop_
_geom_torsion_atom_site_label_1
_geom_torsion_atom_site_label_2
_geom_torsion_atom_site_label_3
_geom_torsion_atom_site_label_4
_geom_torsion
O1 N1 C1 C2 178.3(2)
C5 N1 C1 C2 -1.4(4)
N1 C1 C2 C3 0.1(4)
C1 C2 C3 C4 0.3(4)
C2 C3 C4 C5 0.4(4)
O1 N1 C5 C4 -177.5(2)
C1 N1 C5 C4 2.1(3)
O1 N1 C5 C6 1.4(3)
C1 N1 C5 C6 -179.0(2)
C3 C4 C5 N1 -1.6(4)
C3 C4 C5 C6 179.5(2)
N1 C5 C6 C7 -79.0(3)
C4 C5 C6 C7 99.8(3)
C5 C6 C7 C8 -65.5(2)
C5 C6 C7 P1 174.54(17)
O3 P1 C7 C8 42.66(19)
C19 P1 C7 C8 167.09(16)
C13 P1 C7 C8 -80.19(18)
O3 P1 C7 C6 162.99(16)
C19 P1 C7 C6 -72.59(19)
C13 P1 C7 C6 40.14(19)
C9 N2 C8 O2 -176.2(2)
C11 N2 C8 O2 7.5(3)
C9 N2 C8 C7 5.1(3)
C11 N2 C8 C7 -171.15(19)
C6 C7 C8 O2 -47.4(3)
P1 C7 C8 O2 76.1(2)
C6 C7 C8 N2 131.3(2)
P1 C7 C8 N2 -105.2(2)
C8 N2 C9 C10 -91.9(3)
C11 N2 C9 C10 84.4(3)
C8 N2 C11 C12 72.6(3)
C9 N2 C11 C12 -104.0(3)
O3 P1 C13 C18 156.46(19)
C19 P1 C13 C18 31.8(2)
C7 P1 C13 C18 -82.0(2)
O3 P1 C13 C14 -26.4(2)
C19 P1 C13 C14 -151.07(18)
C7 P1 C13 C14 95.1(2)
C18 C13 C14 C15 0.2(4)
P1 C13 C14 C15 -177.00(19)
C13 C14 C15 C16 0.7(4)
C14 C15 C16 C17 -1.3(4)
C15 C16 C17 C18 1.0(4)
C16 C17 C18 C13 0.0(4)
C14 C13 C18 C17 -0.6(4)
P1 C13 C18 C17 176.52(19)
O3 P1 C19 C20 -58.4(2)
C13 P1 C19 C20 65.7(2)
C7 P1 C19 C20 179.05(18)
O3 P1 C19 C24 119.5(2)
C13 P1 C19 C24 -116.5(2)
C7 P1 C19 C24 -3.1(2)
C24 C19 C20 C21 0.7(4)
P1 C19 C20 C21 178.7(2)
C19 C20 C21 C22 -0.9(4)
C20 C21 C22 C23 0.4(4)
C21 C22 C23 C24 0.2(4)
C22 C23 C24 C19 -0.3(4)
C20 C19 C24 C23 -0.1(3)
P1 C19 C24 C23 -177.91(19)
O4 N3 C25 C26 -178.5(2)
C29 N3 C25 C26 1.2(4)
N3 C25 C26 C27 0.8(4)
C25 C26 C27 C28 -1.2(4)
C26 C27 C28 C29 -0.4(4)
C27 C28 C29 N3 2.4(4)
C27 C28 C29 C30 -175.6(2)
O4 N3 C29 C28 176.9(2)
C25 N3 C29 C28 -2.8(3)
O4 N3 C29 C30 -4.9(3)
C25 N3 C29 C30 175.4(2)
C28 C29 C30 C31 111.8(3)
N3 C29 C30 C31 -66.3(3)
C29 C30 C31 C32 -57.7(3)
C29 C30 C31 P2 -179.91(16)
O6 P2 C31 C32 -74.97(18)
C43 P2 C31 C32 160.89(16)
C37 P2 C31 C32 49.50(19)
O6 P2 C31 C30 46.3(2)
C43 P2 C31 C30 -77.81(18)
C37 P2 C31 C30 170.80(16)
C35 N4 C32 O5 -174.2(2)
C33 N4 C32 O5 0.1(4)
C35 N4 C32 C31 9.0(4)
C33 N4 C32 C31 -176.8(2)
C30 C31 C32 O5 -48.0(3)
P2 C31 C32 O5 73.6(3)
C30 C31 C32 N4 128.9(2)
P2 C31 C32 N4 -109.5(2)
C32 N4 C33 C34 -84.8(3)
C35 N4 C33 C34 90.2(3)
C32 N4 C35 C36 -105.3(3)
C33 N4 C35 C36 80.4(3)
O6 P2 C37 C38 29.4(2)
C43 P2 C37 C38 152.23(19)
C31 P2 C37 C38 -95.9(2)
O6 P2 C37 C42 -148.2(2)
C43 P2 C37 C42 -25.4(2)
C31 P2 C37 C42 86.5(2)
C42 C37 C38 C39 0.7(4)
P2 C37 C38 C39 -177.02(18)
C37 C38 C39 C40 -0.8(4)
C38 C39 C40 C41 1.0(4)
C39 C40 C41 C42 -1.0(4)
C40 C41 C42 C37 1.0(4)
C38 C37 C42 C41 -0.8(4)
P2 C37 C42 C41 176.8(2)
O6 P2 C43 C44 -132.7(2)
C37 P2 C43 C44 104.5(2)
C31 P2 C43 C44 -7.7(2)
O6 P2 C43 C48 44.6(2)
C37 P2 C43 C48 -78.2(2)
C31 P2 C43 C48 169.61(18)
C48 C43 C44 C45 0.6(4)
P2 C43 C44 C45 177.9(2)
C43 C44 C45 C46 -1.2(4)
C44 C45 C46 C47 1.6(5)
C45 C46 C47 C48 -1.3(5)
C46 C47 C48 C43 0.7(4)
C44 C43 C48 C47 -0.4(4)
P2 C43 C48 C47 -177.9(2)
